data_4305717
loop_
_publ_author_name
'Qisheng Lin'
'John D. Corbett'

_publ_contact_author_address
;Dept. of Chem.
Iowa State University
Ames, IA, 50011
;
_publ_contact_author_email jcorbett@iastate.edu
_publ_contact_author_name 'John D. Corbett'
_publ_section_title
;
Approximant Phases and an Icosahedral Quasicrystal in the Ca-Au-Ga
System: The Influence of Size of Gallium versus Indium
;
_journal_name_full 'Inorganic Chemistry'
_journal_page_first 7651
_journal_page_last 7659
_journal_paper_doi 10.1021/ic800694j
_journal_volume 47
_journal_year 2008
_chemical_formula_moiety 'Au96.56 Ca24 Ga55.44'
_chemical_formula_sum 'Au12.07 Ca3 Ga6.93'
_chemical_formula_weight 2981.42
_chemical_name_systematic
; 
 ? 
;
_space_group_IT_number 204
_symmetry_cell_setting cubic
_symmetry_space_group_name_Hall '-I 2 2 3'
_symmetry_space_group_name_H-M 'I m -3'
_atom_sites_solution_primary direct
_atom_sites_solution_secondary difmap
_audit_creation_method SHELXL-97
_cell_angle_alpha 90.00
_cell_angle_beta 90.00
_cell_angle_gamma 90.00
_cell_formula_units_Z 8
_cell_length_a 14.7594(6)
_cell_length_b 14.7594(6)
_cell_length_c 14.7594(6)
_cell_measurement_reflns_used 2416
_cell_measurement_temperature 293(2)
_cell_measurement_theta_max 27.7
_cell_measurement_theta_min 3.9
_cell_volume 3215.2(2)
_computing_structure_refinement 'SHELXL-97 (Sheldrick, 1997)'
_computing_structure_solution 'SHELXS-97 (Sheldrick, 1990)'
_diffrn_ambient_temperature 293(2)
_diffrn_measured_fraction_theta_full 0.989
_diffrn_measured_fraction_theta_max 0.989
_diffrn_measurement_device_type 'BRUKER APEX CCD'
_diffrn_measurement_method '\w scans'
_diffrn_radiation_monochromator graphite
_diffrn_radiation_source 'fine-focus sealed tube'
_diffrn_radiation_type MoK\a
_diffrn_radiation_wavelength 0.71073
_diffrn_reflns_av_R_equivalents 0.0780
_diffrn_reflns_av_sigmaI/netI 0.0310
_diffrn_reflns_limit_h_max 16
_diffrn_reflns_limit_h_min -19
_diffrn_reflns_limit_k_max 17
_diffrn_reflns_limit_k_min -19
_diffrn_reflns_limit_l_max 15
_diffrn_reflns_limit_l_min -19
_diffrn_reflns_number 10195
_diffrn_reflns_theta_full 28.31
_diffrn_reflns_theta_max 28.31
_diffrn_reflns_theta_min 1.95
_exptl_absorpt_coefficient_mu 121.999
_exptl_absorpt_correction_T_max 0.0110
_exptl_absorpt_correction_T_min 0.0009
_exptl_absorpt_correction_type numerical
_exptl_absorpt_process_details X-shape
_exptl_crystal_colour silver
_exptl_crystal_density_diffrn 12.318
_exptl_crystal_density_method 'not measured'
_exptl_crystal_description 'irregular block'
_exptl_crystal_F_000 9829
_exptl_crystal_size_max 0.058
_exptl_crystal_size_mid 0.045
_exptl_crystal_size_min 0.037
_refine_diff_density_max 4.006
_refine_diff_density_min -2.195
_refine_diff_density_rms 0.678
_refine_ls_extinction_method none
_refine_ls_goodness_of_fit_ref 1.052
_refine_ls_matrix_type full
_refine_ls_number_parameters 64
_refine_ls_number_reflns 740
_refine_ls_number_restraints 0
_refine_ls_restrained_S_all 1.052
_refine_ls_R_factor_all 0.0505
_refine_ls_R_factor_gt 0.0443
_refine_ls_shift/su_max 0.000
_refine_ls_shift/su_mean 0.000
_refine_ls_structure_factor_coef Fsqd
_refine_ls_weighting_details 'calc w=1/[\s^2^(Fo^2^)+(0.0746P)^2^+0.0000P] where P=(Fo^2^+2Fc^2^)/3'
_refine_ls_weighting_scheme calc
_refine_ls_wR_factor_gt 0.1118
_refine_ls_wR_factor_ref 0.1153
_reflns_number_gt 631
_reflns_number_total 740
_reflns_threshold_expression >2sigma(I)
_cod_data_source_file ic800694j-file001_3.cif
_cod_data_source_block crystal_3
_cod_database_code 4305717

loop_
_symmetry_equiv_pos_as_xyz
'x, y, z'
'-x, -y, z'
'-x, y, -z'
'x, -y, -z'
'z, x, y'
'z, -x, -y'
'-z, -x, y'
'-z, x, -y'
'y, z, x'
'-y, z, -x'
'y, -z, -x'
'-y, -z, x'
'x+1/2, y+1/2, z+1/2'
'-x+1/2, -y+1/2, z+1/2'
'-x+1/2, y+1/2, -z+1/2'
'x+1/2, -y+1/2, -z+1/2'
'z+1/2, x+1/2, y+1/2'
'z+1/2, -x+1/2, -y+1/2'
'-z+1/2, -x+1/2, y+1/2'
'-z+1/2, x+1/2, -y+1/2'
'y+1/2, z+1/2, x+1/2'
'-y+1/2, z+1/2, -x+1/2'
'y+1/2, -z+1/2, -x+1/2'
'-y+1/2, -z+1/2, x+1/2'
'-x, -y, -z'
'x, y, -z'
'x, -y, z'
'-x, y, z'
'-z, -x, -y'
'-z, x, y'
'z, x, -y'
'z, -x, y'
'-y, -z, -x'
'y, -z, x'
'-y, z, x'
'y, z, -x'
'-x+1/2, -y+1/2, -z+1/2'
'x+1/2, y+1/2, -z+1/2'
'x+1/2, -y+1/2, z+1/2'
'-x+1/2, y+1/2, z+1/2'
'-z+1/2, -x+1/2, -y+1/2'
'-z+1/2, x+1/2, y+1/2'
'z+1/2, x+1/2, -y+1/2'
'z+1/2, -x+1/2, y+1/2'
'-y+1/2, -z+1/2, -x+1/2'
'y+1/2, -z+1/2, x+1/2'
'-y+1/2, z+1/2, x+1/2'
'y+1/2, z+1/2, -x+1/2'

loop_
_atom_site_label
_atom_site_type_symbol
_atom_site_fract_x
_atom_site_fract_y
_atom_site_fract_z
_atom_site_U_iso_or_equiv
_atom_site_adp_type
_atom_site_occupancy
_atom_site_symmetry_multiplicity
_atom_site_calc_flag
_atom_site_refinement_flags
_atom_site_disorder_assembly
_atom_site_disorder_group
Au1 Au 0.0000 0.35635(6) 0.40355(6) 0.0335(3) Uani 1 2 d S . .
Au2 Au 0.10326(5) 0.19900(5) 0.34045(5) 0.0390(3) Uani 0.874(7) 1 d P . .
Ga2 Ga 0.10326(5) 0.19900(5) 0.34045(5) 0.0390(3) Uani 0.126(7) 1 d P . .
Ga3 Ga 0.0000 0.5000 0.2995(2) 0.0354(9) Uani 1 4 d S . .
Au4 Au 0.14969(4) 0.14969(4) 0.14969(4) 0.0312(4) Uani 1 3 d S . .
Au5 Au 0.2678(5) 0.0000 0.0777(3) 0.0329(14) Uani 0.274(8) 2 d SP . .
Ga5 Ga 0.2278(6) 0.0000 0.0903(3) 0.0313(9) Uani 0.726(8) 2 d SP . .
Ga6 Ga -0.0715(9) 0.5000 0.5000 0.0371(11) Uani 0.518(8) 4 d SP . .
Au6 Au -0.1109(3) 0.5000 0.5000 0.0371(11) Uani 0.482(8) 4 d SP . .
GA7 Au 0.0848(7) 0.0931(12) 0.0000 0.036(4) Uani 0.093(6) 2 d SP . .
AU7 Ga 0.0784(7) 0.0401(12) 0.0000 0.029(2) Uani 0.240(6) 2 d SP . .
Ga8 Ga 0.2500 0.2500 0.2500 0.0594(15) Uani 1 6 d S . .
Ca Ca 0.0000 0.3061(3) 0.1885(3) 0.0291(9) Uani 1 2 d S . .

loop_
_atom_site_aniso_label
_atom_site_aniso_U_11
_atom_site_aniso_U_22
_atom_site_aniso_U_33
_atom_site_aniso_U_23
_atom_site_aniso_U_13
_atom_site_aniso_U_12
Au1 0.0317(5) 0.0369(5) 0.0320(5) 0.0024(3) 0.000 0.000
Au2 0.0469(5) 0.0382(5) 0.0320(4) -0.0007(3) -0.0010(3) 0.0057(3)
Ga2 0.0469(5) 0.0382(5) 0.0320(4) -0.0007(3) -0.0010(3) 0.0057(3)
Ga3 0.050(2) 0.0311(17) 0.0254(16) 0.000 0.000 0.000
Au4 0.0312(4) 0.0312(4) 0.0312(4) -0.0007(2) -0.0007(2) -0.0007(2)
Au5 0.032(3) 0.0303(18) 0.036(2) 0.000 -0.002(2) 0.000
Ga5 0.035(3) 0.0265(19) 0.032(2) 0.000 0.002(2) 0.000
Ga6 0.027(2) 0.0293(11) 0.0552(15) 0.000 0.000 0.000
Au6 0.027(2) 0.0293(11) 0.0552(15) 0.000 0.000 0.000
GA7 0.036(5) 0.042(10) 0.031(5) 0.000 0.000 -0.007(5)
AU7 0.027(5) 0.025(6) 0.036(6) 0.000 0.000 -0.013(4)
Ga8 0.0594(15) 0.0594(15) 0.0594(15) -0.0162(14) -0.0162(14) -0.0162(14)
Ca 0.033(2) 0.029(2) 0.025(2) 0.0021(16) 0.000 0.000

loop_
_atom_type_symbol
_atom_type_description
_atom_type_scat_dispersion_real
_atom_type_scat_dispersion_imag
_atom_type_scat_source
Ca Ca 0.2262 0.3064 'International Tables Vol C Tables 4.2.6.8 and 6.1.1.4'
Ga Ga 0.2307 1.6083 'International Tables Vol C Tables 4.2.6.8 and 6.1.1.4'
Au Au -2.0133 8.8022 'International Tables Vol C Tables 4.2.6.8 and 6.1.1.4'

loop_
_geom_angle_atom_site_label_1
_geom_angle_atom_site_label_2
_geom_angle_atom_site_label_3
_geom_angle
_geom_angle_site_symmetry_1
_geom_angle_site_symmetry_3
_geom_angle_publ_flag
Ga3 Au1 Ga3 175.83(5) . 45 ?
Ga3 Au1 Ga6 71.40(7) . 25_566 ?
Ga3 Au1 Ga6 112.41(6) 45 25_566 ?
Ga3 Au1 Ga6 71.40(7) . . ?
Ga3 Au1 Ga6 112.41(6) 45 . ?
Ga6 Au1 Ga6 44.9(5) 25_566 . ?
Ga3 Au1 Au1 125.93(6) . 26_556 ?
Ga3 Au1 Au1 58.24(4) 45 26_556 ?
Ga6 Au1 Au1 58.99(6) 25_566 26_556 ?
Ga6 Au1 Au1 58.99(6) . 26_556 ?
Ga3 Au1 Ga2 61.38(3) . 18_455 ?
Ga3 Au1 Ga2 117.09(3) 45 18_455 ?
Ga6 Au1 Ga2 115.26(19) 25_566 18_455 ?
Ga6 Au1 Ga2 78.4(2) . 18_455 ?
Au1 Au1 Ga2 121.93(2) 26_556 18_455 ?
Ga3 Au1 Au2 61.38(3) . 18_455 ?
Ga3 Au1 Au2 117.09(3) 45 18_455 ?
Ga6 Au1 Au2 115.26(19) 25_566 18_455 ?
Ga6 Au1 Au2 78.4(2) . 18_455 ?
Au1 Au1 Au2 121.93(2) 26_556 18_455 ?
Ga2 Au1 Au2 0.000(17) 18_455 18_455 ?
Ga3 Au1 Ga2 61.38(3) . 41 ?
Ga3 Au1 Ga2 117.09(3) 45 41 ?
Ga6 Au1 Ga2 78.4(2) 25_566 41 ?
Ga6 Au1 Ga2 115.26(19) . 41 ?
Au1 Au1 Ga2 121.93(2) 26_556 41 ?
Ga2 Au1 Ga2 110.73(4) 18_455 41 ?
Au2 Au1 Ga2 110.73(4) 18_455 41 ?
Ga3 Au1 Au2 61.38(3) . 41 ?
Ga3 Au1 Au2 117.09(3) 45 41 ?
Ga6 Au1 Au2 78.4(2) 25_566 41 ?
Ga6 Au1 Au2 115.26(19) . 41 ?
Au1 Au1 Au2 121.93(2) 26_556 41 ?
Ga2 Au1 Au2 110.73(4) 18_455 41 ?
Au2 Au1 Au2 110.73(4) 18_455 41 ?
Ga2 Au1 Au2 0.00(3) 41 41 ?
Ga3 Au1 Au2 117.09(6) . 28 ?
Ga3 Au1 Au2 59.56(4) 45 28 ?
Ga6 Au1 Au2 166.08(17) 25_566 28 ?
Ga6 Au1 Au2 125.0(2) . 28 ?
Au1 Au1 Au2 108.53(2) 26_556 28 ?
Ga2 Au1 Au2 64.47(3) 18_455 28 ?
Au2 Au1 Au2 64.47(3) 18_455 28 ?
Ga2 Au1 Au2 115.15(3) 41 28 ?
Au2 Au1 Au2 115.15(3) 41 28 ?
Ga3 Au1 Ga2 117.09(6) . 28 ?
Ga3 Au1 Ga2 59.56(4) 45 28 ?
Ga6 Au1 Ga2 166.08(17) 25_566 28 ?
Ga6 Au1 Ga2 125.0(2) . 28 ?
Au1 Au1 Ga2 108.53(2) 26_556 28 ?
Ga2 Au1 Ga2 64.47(3) 18_455 28 ?
Au2 Au1 Ga2 64.47(3) 18_455 28 ?
Ga2 Au1 Ga2 115.15(3) 41 28 ?
Au2 Au1 Ga2 115.15(3) 41 28 ?
Au2 Au1 Ga2 0.00(3) 28 28 ?
Ga3 Au1 Au2 117.09(6) . . ?
Ga3 Au1 Au2 59.56(4) 45 . ?
Ga6 Au1 Au2 125.0(2) 25_566 . ?
Ga6 Au1 Au2 166.08(17) . . ?
Au1 Au1 Au2 108.53(2) 26_556 . ?
Ga2 Au1 Au2 115.15(3) 18_455 . ?
Au2 Au1 Au2 115.15(3) 18_455 . ?
Ga2 Au1 Au2 64.47(3) 41 . ?
Au2 Au1 Au2 64.47(3) 41 . ?
Au2 Au1 Au2 62.69(4) 28 . ?
Ga2 Au1 Au2 62.69(4) 28 . ?
Au5 Au2 Ga8 117.99(12) 9 . ?
Au5 Au2 Ga5 12.69(9) 9 9 ?
Ga8 Au2 Ga5 108.17(13) . 9 ?
Au5 Au2 Ga3 91.91(14) 9 45 ?
Ga8 Au2 Ga3 149.72(5) . 45 ?
Ga5 Au2 Ga3 102.10(14) 9 45 ?
Au5 Au2 Au1 95.61(16) 9 45 ?
Ga8 Au2 Au1 113.21(3) . 45 ?
Ga5 Au2 Au1 107.59(15) 9 45 ?
Ga3 Au2 Au1 55.02(5) 45 45 ?
Au5 Au2 Au1 111.98(7) 9 . ?
Ga8 Au2 Au1 111.08(3) . . ?
Ga5 Au2 Au1 111.34(7) 9 . ?
Ga3 Au2 Au1 56.22(7) 45 . ?
Au1 Au2 Au1 105.43(2) 45 . ?
Au5 Au2 Au4 64.89(13) 9 . ?
Ga8 Au2 Au4 53.68(2) . . ?
Ga5 Au2 Au4 54.49(13) 9 . ?
Ga3 Au2 Au4 156.59(6) 45 . ?
Au1 Au2 Au4 126.78(3) 45 . ?
Au1 Au2 Au4 127.73(3) . . ?
Au5 Au2 Au2 53.85(6) 9 28 ?
Ga8 Au2 Au2 144.715(16) . 28 ?
Ga5 Au2 Au2 56.58(7) 9 28 ?
Ga3 Au2 Au2 57.090(16) 45 28 ?
Au1 Au2 Au2 102.02(3) 45 28 ?
Au1 Au2 Au2 58.654(18) . 28 ?
Au4 Au2 Au2 103.26(2) . 28 ?
Au5 Au2 Ga2 53.85(6) 9 28 ?
Ga8 Au2 Ga2 144.715(16) . 28 ?
Ga5 Au2 Ga2 56.58(7) 9 28 ?
Ga3 Au2 Ga2 57.090(16) 45 28 ?
Au1 Au2 Ga2 102.02(3) 45 28 ?
Au1 Au2 Ga2 58.654(18) . 28 ?
Au4 Au2 Ga2 103.26(2) . 28 ?
Au2 Au2 Ga2 0.00(4) 28 28 ?
Au5 Au2 Au2 137.30(16) 9 41 ?
Ga8 Au2 Au2 54.389(8) . 41 ?
Ga5 Au2 Au2 125.62(15) 9 41 ?
Ga3 Au2 Au2 107.25(8) 45 41 ?
Au1 Au2 Au2 126.77(4) 45 41 ?
Au1 Au2 Au2 56.70(3) . 41 ?
Au4 Au2 Au2 89.474(18) . 41 ?
Au2 Au2 Au2 105.597(17) 28 41 ?
Ga2 Au2 Au2 105.597(17) 28 41 ?
Au5 Au2 Ga2 137.30(16) 9 41 ?
Ga8 Au2 Ga2 54.389(8) . 41 ?
Ga5 Au2 Ga2 125.62(15) 9 41 ?
Ga3 Au2 Ga2 107.25(8) 45 41 ?
Au1 Au2 Ga2 126.77(4) 45 41 ?
Au1 Au2 Ga2 56.70(3) . 41 ?
Au4 Au2 Ga2 89.474(18) . 41 ?
Au2 Au2 Ga2 105.597(17) 28 41 ?
Ga2 Au2 Ga2 105.597(17) 28 41 ?
Au2 Au2 Ga2 0.00(3) 41 41 ?
Au5 Au2 Ga2 122.55(8) 9 45 ?
Ga8 Au2 Ga2 54.389(8) . 45 ?
Ga5 Au2 Ga2 124.92(7) 9 45 ?
Ga3 Au2 Ga2 106.80(3) 45 45 ?
Au1 Au2 Ga2 58.83(3) 45 45 ?
Au1 Au2 Ga2 123.73(4) . 45 ?
Au4 Au2 Ga2 89.474(18) . 45 ?
Au2 Au2 Ga2 160.833(14) 28 45 ?
Ga2 Au2 Ga2 160.833(14) 28 45 ?
Au2 Au2 Ga2 88.55(3) 41 45 ?
Ga2 Au2 Ga2 88.55(3) 41 45 ?
Au1 Ga3 Au1 108.14(13) 2_565 . ?
Au1 Ga3 Au1 119.93(4) 2_565 18_455 ?
Au1 Ga3 Au1 119.93(4) . 18_455 ?
Au1 Ga3 Au1 119.93(4) 2_565 41 ?
Au1 Ga3 Au1 119.93(4) . 41 ?
Au1 Ga3 Au1 63.52(9) 18_455 41 ?
Au1 Ga3 Ga2 115.80(7) 2_565 18_455 ?
Au1 Ga3 Ga2 63.59(3) . 18_455 ?
Au1 Ga3 Ga2 64.22(4) 18_455 18_455 ?
Au1 Ga3 Ga2 116.67(10) 41 18_455 ?
Au1 Ga3 Au2 115.80(7) 2_565 18_455 ?
Au1 Ga3 Au2 63.59(3) . 18_455 ?
Au1 Ga3 Au2 64.22(4) 18_455 18_455 ?
Au1 Ga3 Au2 116.67(10) 41 18_455 ?
Ga2 Ga3 Au2 0.00(5) 18_455 18_455 ?
Au1 Ga3 Ga2 63.59(3) 2_565 20 ?
Au1 Ga3 Ga2 115.80(7) . 20 ?
Au1 Ga3 Ga2 116.67(10) 18_455 20 ?
Au1 Ga3 Ga2 64.22(4) 41 20 ?
Ga2 Ga3 Ga2 179.07(14) 18_455 20 ?
Au2 Ga3 Ga2 179.07(14) 18_455 20 ?
Au1 Ga3 Au2 63.59(3) 2_565 20 ?
Au1 Ga3 Au2 115.80(7) . 20 ?
Au1 Ga3 Au2 116.67(10) 18_455 20 ?
Au1 Ga3 Au2 64.22(4) 41 20 ?
Ga2 Ga3 Au2 179.07(14) 18_455 20 ?
Au2 Ga3 Au2 179.07(14) 18_455 20 ?
Ga2 Ga3 Au2 0.00(4) 20 20 ?
Au1 Ga3 Ga2 63.59(3) 2_565 43_455 ?
Au1 Ga3 Ga2 115.80(7) . 43_455 ?
Au1 Ga3 Ga2 64.22(4) 18_455 43_455 ?
Au1 Ga3 Ga2 116.67(10) 41 43_455 ?
Ga2 Ga3 Ga2 65.82(3) 18_455 43_455 ?
Au2 Ga3 Ga2 65.82(3) 18_455 43_455 ?
Ga2 Ga3 Ga2 114.17(3) 20 43_455 ?
Au2 Ga3 Ga2 114.17(3) 20 43_455 ?
Au1 Ga3 Au2 63.59(3) 2_565 43_455 ?
Au1 Ga3 Au2 115.80(7) . 43_455 ?
Au1 Ga3 Au2 64.22(4) 18_455 43_455 ?
Au1 Ga3 Au2 116.67(10) 41 43_455 ?
Ga2 Ga3 Au2 65.82(3) 18_455 43_455 ?
Au2 Ga3 Au2 65.82(3) 18_455 43_455 ?
Ga2 Ga3 Au2 114.17(3) 20 43_455 ?
Au2 Ga3 Au2 114.17(3) 20 43_455 ?
Ga2 Ga3 Au2 0.00(4) 43_455 43_455 ?
Au1 Ga3 Au2 115.80(7) 2_565 41 ?
Au1 Ga3 Au2 63.59(3) . 41 ?
Au1 Ga3 Au2 116.67(10) 18_455 41 ?
Au1 Ga3 Au2 64.22(4) 41 41 ?
Ga2 Ga3 Au2 114.17(3) 18_455 41 ?
Au2 Ga3 Au2 114.17(3) 18_455 41 ?
Ga2 Ga3 Au2 65.82(3) 20 41 ?
Au2 Ga3 Au2 65.82(3) 20 41 ?
Ga2 Ga3 Au2 179.07(14) 43_455 41 ?
Au2 Ga3 Au2 179.07(14) 43_455 41 ?
Au1 Ga3 Ga2 115.80(7) 2_565 41 ?
Au1 Ga3 Ga2 63.59(3) . 41 ?
Au1 Ga3 Ga2 116.67(10) 18_455 41 ?
Au1 Ga3 Ga2 64.22(4) 41 41 ?
Ga2 Ga3 Ga2 114.17(3) 18_455 41 ?
Au2 Ga3 Ga2 114.17(3) 18_455 41 ?
Ga2 Ga3 Ga2 65.82(3) 20 41 ?
Au2 Ga3 Ga2 65.82(3) 20 41 ?
Ga2 Ga3 Ga2 179.07(14) 43_455 41 ?
Au2 Ga3 Ga2 179.07(14) 43_455 41 ?
Au2 Ga3 Ga2 0.00(4) 41 41 ?
GA7 Au4 GA7 42.9(5) 5 9 ?
GA7 Au4 GA7 42.9(5) 5 . ?
GA7 Au4 GA7 42.9(5) 9 . ?
GA7 Au4 Ga8 155.0(3) 5 . ?
GA7 Au4 Ga8 155.0(3) 9 . ?
GA7 Au4 Ga8 155.0(3) . . ?
GA7 Au4 Ga5 45.1(4) 5 9 ?
GA7 Au4 Ga5 66.6(3) 9 9 ?
GA7 Au4 Ga5 87.5(3) . 9 ?
Ga8 Au4 Ga5 114.98(15) . 9 ?
GA7 Au4 Ga5 66.6(3) 5 5 ?
GA7 Au4 Ga5 87.5(3) 9 5 ?
GA7 Au4 Ga5 45.1(4) . 5 ?
Ga8 Au4 Ga5 114.98(15) . 5 ?
Ga5 Au4 Ga5 103.44(18) 9 5 ?
GA7 Au4 Ga5 87.5(3) 5 . ?
GA7 Au4 Ga5 45.1(4) 9 . ?
GA7 Au4 Ga5 66.6(3) . . ?
Ga8 Au4 Ga5 114.98(15) . . ?
Ga5 Au4 Ga5 103.44(18) 9 . ?
Ga5 Au4 Ga5 103.44(18) 5 . ?
GA7 Au4 AU7 14.5(3) 5 5 ?
GA7 Au4 AU7 40.1(4) 9 5 ?
GA7 Au4 AU7 28.5(4) . 5 ?
Ga8 Au4 AU7 163.79(18) . 5 ?
Ga5 Au4 AU7 59.5(3) 9 5 ?
Ga5 Au4 AU7 56.3(3) 5 5 ?
Ga5 Au4 AU7 81.1(2) . 5 ?
GA7 Au4 AU7 28.5(4) 5 9 ?
GA7 Au4 AU7 14.5(3) 9 9 ?
GA7 Au4 AU7 40.1(4) . 9 ?
Ga8 Au4 AU7 163.79(18) . 9 ?
Ga5 Au4 AU7 56.3(3) 9 9 ?
Ga5 Au4 AU7 81.1(2) 5 9 ?
Ga5 Au4 AU7 59.5(3) . 9 ?
AU7 Au4 AU7 28.0(3) 5 9 ?
GA7 Au4 AU7 40.1(4) 5 . ?
GA7 Au4 AU7 28.5(4) 9 . ?
GA7 Au4 AU7 14.5(3) . . ?
Ga8 Au4 AU7 163.79(18) . . ?
Ga5 Au4 AU7 81.1(2) 9 . ?
Ga5 Au4 AU7 59.5(3) 5 . ?
Ga5 Au4 AU7 56.3(3) . . ?
AU7 Au4 AU7 28.0(3) 5 . ?
AU7 Au4 AU7 28.0(3) 9 . ?
GA7 Au4 Au2 101.6(3) 5 . ?
GA7 Au4 Au2 119.3(3) 9 . ?
GA7 Au4 Au2 144.2(2) . . ?
Ga8 Au4 Au2 56.48(2) . . ?
Ga5 Au4 Au2 58.51(15) 9 . ?
Ga5 Au4 Au2 127.27(14) 5 . ?
Ga5 Au4 Au2 128.06(10) . . ?
AU7 Au4 Au2 115.7(3) 5 . ?
AU7 Au4 Au2 113.3(3) 9 . ?
AU7 Au4 Au2 139.63(18) . . ?
Ga5 Au5 Au6 164.8(9) . 13_544 ?
Ga5 Au5 Au5 107.5(8) . 26 ?
Au6 Au5 Au5 57.35(14) 13_544 26 ?
Ga5 Au5 Ga5 94.1(8) . 26 ?
Au6 Au5 Ga5 70.74(14) 13_544 26 ?
Au5 Au5 Ga5 13.39(10) 26 26 ?
Ga5 Au5 GA7 15.1(7) . 9 ?
Au6 Au5 GA7 149.7(3) 13_544 9 ?
Au5 Au5 GA7 92.3(3) 26 9 ?
Ga5 Au5 GA7 79.0(3) 26 9 ?
Ga5 Au5 Au2 100.8(7) . 5 ?
Au6 Au5 Au2 91.4(2) 13_544 5 ?
Au5 Au5 Au2 133.86(12) 26 5 ?
Ga5 Au5 Au2 140.36(9) 26 5 ?
GA7 Au5 Au2 112.7(3) 9 5 ?
Ga5 Au5 Ga2 100.8(7) . 5 ?
Au6 Au5 Ga2 91.4(2) 13_544 5 ?
Au5 Au5 Ga2 133.86(12) 26 5 ?
Ga5 Au5 Ga2 140.36(9) 26 5 ?
GA7 Au5 Ga2 112.7(3) 9 5 ?
Au2 Au5 Ga2 0.00(4) 5 5 ?
Ga5 Au5 Au2 100.8(7) . 32 ?
Au6 Au5 Au2 91.4(2) 13_544 32 ?
Au5 Au5 Au2 133.86(12) 26 32 ?
Ga5 Au5 Au2 140.36(9) 26 32 ?
GA7 Au5 Au2 112.7(3) 9 32 ?
Au2 Au5 Au2 72.29(12) 5 32 ?
Ga2 Au5 Au2 72.29(12) 5 32 ?
Ga5 Au5 Ga2 100.8(7) . 32 ?
Au6 Au5 Ga2 91.4(2) 13_544 32 ?
Au5 Au5 Ga2 133.86(12) 26 32 ?
Ga5 Au5 Ga2 140.36(9) 26 32 ?
GA7 Au5 Ga2 112.7(3) 9 32 ?
Au2 Au5 Ga2 72.29(12) 5 32 ?
Ga2 Au5 Ga2 72.29(12) 5 32 ?
Au2 Au5 Ga2 0.00(5) 32 32 ?
Ga5 Au5 Ga6 171.7(8) . 13_544 ?
Au6 Au5 Ga6 6.84(9) 13_544 13_544 ?
Au5 Au5 Ga6 64.20(16) 26 13_544 ?
Ga5 Au5 Ga6 77.59(17) 26 13_544 ?
GA7 Au5 Ga6 156.5(3) 9 13_544 ?
Au2 Au5 Ga6 85.9(2) 5 13_544 ?
Ga2 Au5 Ga6 85.9(2) 5 13_544 ?
Au2 Au5 Ga6 85.9(2) 32 13_544 ?
Ga2 Au5 Ga6 85.9(2) 32 13_544 ?
Ga5 Au5 Au4 48.8(2) . 27 ?
Au6 Au5 Au4 132.73(10) 13_544 27 ?
Au5 Au5 Au4 110.68(8) 26 27 ?
Ga5 Au5 Au4 102.08(12) 26 27 ?
GA7 Au5 Au4 53.59(15) 9 27 ?
Au2 Au5 Au4 115.39(19) 5 27 ?
Ga2 Au5 Au4 115.39(19) 5 27 ?
Au2 Au5 Au4 64.06(8) 32 27 ?
Ga2 Au5 Au4 64.06(8) 32 27 ?
Ga6 Au5 Au4 132.50(10) 13_544 27 ?
Ga5 Au5 Au4 48.8(2) . . ?
Au6 Au5 Au4 132.73(10) 13_544 . ?
Au5 Au5 Au4 110.68(8) 26 . ?
Ga5 Au5 Au4 102.08(12) 26 . ?
GA7 Au5 Au4 53.59(15) 9 . ?
Au2 Au5 Au4 64.06(8) 5 . ?
Ga2 Au5 Au4 64.06(8) 5 . ?
Au2 Au5 Au4 115.39(19) 32 . ?
Ga2 Au5 Au4 115.39(19) 32 . ?
Ga6 Au5 Au4 132.50(10) 13_544 . ?
Au4 Au5 Au4 94.5(2) 27 . ?
Au5 Ga5 GA7 160.2(9) . 9 ?
Au5 Ga5 Au5 59.1(7) . 26 ?
GA7 Ga5 Au5 101.1(4) 9 26 ?
Au5 Ga5 Au4 121.1(2) . 27 ?
GA7 Ga5 Au4 65.0(2) 9 27 ?
Au5 Ga5 Au4 115.08(12) 26 27 ?
Au5 Ga5 Au4 121.1(2) . . ?
GA7 Ga5 Au4 65.0(2) 9 . ?
Au5 Ga5 Au4 115.08(12) 26 . ?
Au4 Ga5 Au4 113.5(3) 27 . ?
Au5 Ga5 AU7 130.1(8) . 27 ?
GA7 Ga5 AU7 31.4(4) 9 27 ?
Au5 Ga5 AU7 72.7(2) 26 27 ?
Au4 Ga5 AU7 67.4(3) 27 27 ?
Au4 Ga5 AU7 89.4(4) . 27 ?
Au5 Ga5 AU7 130.1(8) . . ?
GA7 Ga5 AU7 31.4(4) 9 . ?
Au5 Ga5 AU7 72.7(2) 26 . ?
Au4 Ga5 AU7 89.4(4) 27 . ?
Au4 Ga5 AU7 67.4(3) . . ?
AU7 Ga5 AU7 25.9(8) 27 . ?
Au5 Ga5 Ga5 72.5(8) . 26 ?
GA7 Ga5 Ga5 87.7(3) 9 26 ?
Au5 Ga5 Ga5 13.39(10) 26 26 ?
Au4 Ga5 Ga5 109.38(10) 27 26 ?
Au4 Ga5 Ga5 109.38(10) . 26 ?
AU7 Ga5 Ga5 59.72(18) 27 26 ?
AU7 Ga5 Ga5 59.72(18) . 26 ?
Au5 Ga5 Au6 11.8(7) . 13_544 ?
GA7 Ga5 Au6 148.4(4) 9 13_544 ?
Au5 Ga5 Au6 47.36(10) 26 13_544 ?
Au4 Ga5 Au6 122.89(16) 27 13_544 ?
Au4 Ga5 Au6 122.89(16) . 13_544 ?
AU7 Ga5 Au6 118.8(2) 27 13_544 ?
AU7 Ga5 Au6 118.8(2) . 13_544 ?
Ga5 Ga5 Au6 60.75(12) 26 13_544 ?
Au5 Ga5 Au2 66.5(6) . 5 ?
GA7 Ga5 Au2 128.6(3) 9 5 ?
Au5 Ga5 Au2 115.14(16) 26 5 ?
Au4 Ga5 Au2 122.03(17) 27 5 ?
Au4 Ga5 Au2 67.00(7) . 5 ?
AU7 Ga5 Au2 156.4(4) 27 5 ?
AU7 Ga5 Au2 132.1(4) . 5 ?
Ga5 Ga5 Au2 125.43(12) 26 5 ?
Au6 Ga5 Au2 76.1(2) 13_544 5 ?
Au5 Ga5 Ga2 66.5(6) . 5 ?
GA7 Ga5 Ga2 128.6(3) 9 5 ?
Au5 Ga5 Ga2 115.14(16) 26 5 ?
Au4 Ga5 Ga2 122.03(17) 27 5 ?
Au4 Ga5 Ga2 67.00(7) . 5 ?
AU7 Ga5 Ga2 156.4(4) 27 5 ?
AU7 Ga5 Ga2 132.1(4) . 5 ?
Ga5 Ga5 Ga2 125.43(12) 26 5 ?
Au6 Ga5 Ga2 76.1(2) 13_544 5 ?
Au2 Ga5 Ga2 0.00(5) 5 5 ?
Au5 Ga5 Au2 66.5(6) . 32 ?
GA7 Ga5 Au2 128.6(3) 9 32 ?
Au5 Ga5 Au2 115.14(16) 26 32 ?
Au4 Ga5 Au2 67.00(7) 27 32 ?
Au4 Ga5 Au2 122.03(17) . 32 ?
AU7 Ga5 Au2 132.1(4) 27 32 ?
AU7 Ga5 Au2 156.4(4) . 32 ?
Ga5 Ga5 Au2 125.43(12) 26 32 ?
Au6 Ga5 Au2 76.1(2) 13_544 32 ?
Au2 Ga5 Au2 66.83(15) 5 32 ?
Ga2 Ga5 Au2 66.83(15) 5 32 ?
Au6 Ga6 Ga6 180.000(2) . 25_566 ?
Au6 Ga6 Au5 25.80(16) . 38_455 ?
Ga6 Ga6 Au5 154.20(16) 25_566 38_455 ?
Au6 Ga6 Au5 25.80(16) . 13_455 ?
Ga6 Ga6 Au5 154.20(16) 25_566 13_455 ?
Au5 Ga6 Au5 51.6(3) 38_455 13_455 ?
Au6 Ga6 Au6 180.0 . 25_566 ?
Ga6 Ga6 Au6 0.000(1) 25_566 25_566 ?
Au5 Ga6 Au6 154.20(16) 38_455 25_566 ?
Au5 Ga6 Au6 154.20(16) 13_455 25_566 ?
Au6 Ga6 Au1 112.4(2) . 25_566 ?
Ga6 Ga6 Au1 67.6(2) 25_566 25_566 ?
Au5 Ga6 Au1 124.6(3) 38_455 25_566 ?
Au5 Ga6 Au1 96.86(16) 13_455 25_566 ?
Au6 Ga6 Au1 67.6(2) 25_566 25_566 ?
Au6 Ga6 Au1 112.4(2) . . ?
Ga6 Ga6 Au1 67.6(2) 25_566 . ?
Au5 Ga6 Au1 96.86(16) 38_455 . ?
Au5 Ga6 Au1 124.6(3) 13_455 . ?
Au6 Ga6 Au1 67.6(2) 25_566 . ?
Au1 Ga6 Au1 135.1(5) 25_566 . ?
Au6 Ga6 Au1 112.4(2) . 2_565 ?
Ga6 Ga6 Au1 67.6(2) 25_566 2_565 ?
Au5 Ga6 Au1 96.86(16) 38_455 2_565 ?
Au5 Ga6 Au1 124.6(3) 13_455 2_565 ?
Au6 Ga6 Au1 67.6(2) 25_566 2_565 ?
Au1 Ga6 Au1 62.02(13) 25_566 2_565 ?
Au1 Ga6 Au1 100.2(2) . 2_565 ?
Au6 Ga6 Au1 112.4(2) . 26_556 ?
Ga6 Ga6 Au1 67.6(2) 25_566 26_556 ?
Au5 Ga6 Au1 124.6(3) 38_455 26_556 ?
Au5 Ga6 Au1 96.86(16) 13_455 26_556 ?
Au6 Ga6 Au1 67.6(2) 25_566 26_556 ?
Au1 Ga6 Au1 100.2(2) 25_566 26_556 ?
Au1 Ga6 Au1 62.02(13) . 26_556 ?
Au1 Ga6 Au1 135.1(5) 2_565 26_556 ?
Au6 Ga6 Ca 57.0(2) . 46_455 ?
Ga6 Ga6 Ca 123.0(2) 25_566 46_455 ?
Au5 Ga6 Ca 60.6(2) 38_455 46_455 ?
Au5 Ga6 Ca 60.6(2) 13_455 46_455 ?
Au6 Ga6 Ca 123.0(2) 25_566 46_455 ?
Au1 Ga6 Ca 148.37(15) 25_566 46_455 ?
Au1 Ga6 Ca 64.18(8) . 46_455 ?
Au1 Ga6 Ca 148.37(15) 2_565 46_455 ?
Au1 Ga6 Ca 64.18(8) 26_556 46_455 ?
Au6 Ga6 Ca 57.0(2) . 21_455 ?
Ga6 Ga6 Ca 123.0(2) 25_566 21_455 ?
Au5 Ga6 Ca 60.6(2) 38_455 21_455 ?
Au5 Ga6 Ca 60.6(2) 13_455 21_455 ?
Au6 Ga6 Ca 123.0(2) 25_566 21_455 ?
Au1 Ga6 Ca 64.18(8) 25_566 21_455 ?
Au1 Ga6 Ca 148.37(15) . 21_455 ?
Au1 Ga6 Ca 64.18(8) 2_565 21_455 ?
Au1 Ga6 Ca 148.37(15) 26_556 21_455 ?
Ca Ga6 Ca 114.0(4) 46_455 21_455 ?
Ga6 Au6 Au5 147.35(14) . 38_455 ?
Ga6 Au6 Au5 147.35(14) . 13_455 ?
Au5 Au6 Au5 65.3(3) 38_455 13_455 ?
Ga6 Au6 Ga6 0.000(4) . 25_566 ?
Au5 Au6 Ga6 147.35(14) 38_455 25_566 ?
Au5 Au6 Ga6 147.35(14) 13_455 25_566 ?
Ga6 Au6 Ga5 150.75(12) . 38_455 ?
Au5 Au6 Ga5 3.40(19) 38_455 38_455 ?
Au5 Au6 Ga5 61.90(17) 13_455 38_455 ?
Ga6 Au6 Ga5 150.75(12) 25_566 38_455 ?
Ga6 Au6 Ga5 150.75(12) . 13_455 ?
Au5 Au6 Ga5 61.90(17) 38_455 13_455 ?
Au5 Au6 Ga5 3.40(19) 13_455 13_455 ?
Ga6 Au6 Ga5 150.75(12) 25_566 13_455 ?
Ga5 Au6 Ga5 58.5(2) 38_455 13_455 ?
Ga6 Au6 Au1 57.34(7) . 25_566 ?
Au5 Au6 Au1 135.04(6) 38_455 25_566 ?
Au5 Au6 Au1 101.60(9) 13_455 25_566 ?
Ga6 Au6 Au1 57.34(7) 25_566 25_566 ?
Ga5 Au6 Au1 134.44(7) 38_455 25_566 ?
Ga5 Au6 Au1 103.98(8) 13_455 25_566 ?
Ga6 Au6 Au1 57.34(7) . . ?
Au5 Au6 Au1 101.60(9) 38_455 . ?
Au5 Au6 Au1 135.04(6) 13_455 . ?
Ga6 Au6 Au1 57.34(7) 25_566 . ?
Ga5 Au6 Au1 103.98(8) 38_455 . ?
Ga5 Au6 Au1 134.44(7) 13_455 . ?
Au1 Au6 Au1 114.69(13) 25_566 . ?
Ga6 Au6 Au1 57.34(7) . 2_565 ?
Au5 Au6 Au1 101.60(9) 38_455 2_565 ?
Au5 Au6 Au1 135.04(6) 13_455 2_565 ?
Ga6 Au6 Au1 57.34(7) 25_566 2_565 ?
Ga5 Au6 Au1 103.98(8) 38_455 2_565 ?
Ga5 Au6 Au1 134.44(7) 13_455 2_565 ?
Au1 Au6 Au1 55.98(6) 25_566 2_565 ?
Au1 Au6 Au1 88.69(9) . 2_565 ?
Ga6 Au6 Au1 57.34(7) . 26_556 ?
Au5 Au6 Au1 135.04(6) 38_455 26_556 ?
Au5 Au6 Au1 101.60(9) 13_455 26_556 ?
Ga6 Au6 Au1 57.34(7) 25_566 26_556 ?
Ga5 Au6 Au1 134.44(7) 38_455 26_556 ?
Ga5 Au6 Au1 103.98(8) 13_455 26_556 ?
Au1 Au6 Au1 88.69(9) 25_566 26_556 ?
Au1 Au6 Au1 55.98(6) . 26_556 ?
Au1 Au6 Au1 114.69(13) 2_565 26_556 ?
Ga6 Au6 Ca 113.77(11) . 46_455 ?
Au5 Au6 Ca 70.16(10) 38_455 46_455 ?
Au5 Au6 Ca 70.16(10) 13_455 46_455 ?
Ga6 Au6 Ca 113.77(11) 25_566 46_455 ?
Ga5 Au6 Ca 69.41(10) 38_455 46_455 ?
Ga5 Au6 Ca 69.41(10) 13_455 46_455 ?
Au1 Au6 Ca 149.00(5) 25_566 46_455 ?
Au1 Au6 Ca 65.03(7) . 46_455 ?
Au1 Au6 Ca 149.00(5) 2_565 46_455 ?
Au1 Au6 Ca 65.03(7) 26_556 46_455 ?
Ga6 Au6 Ca 113.77(11) . 21_455 ?
Au5 Au6 Ca 70.16(10) 38_455 21_455 ?
Au5 Au6 Ca 70.16(10) 13_455 21_455 ?
Ga6 Au6 Ca 113.77(11) 25_566 21_455 ?
Ga5 Au6 Ca 69.41(10) 38_455 21_455 ?
Ga5 Au6 Ca 69.41(10) 13_455 21_455 ?
Au1 Au6 Ca 65.03(7) 25_566 21_455 ?
Au1 Au6 Ca 149.00(5) . 21_455 ?
Au1 Au6 Ca 65.03(7) 2_565 21_455 ?
Au1 Au6 Ca 149.00(5) 26_556 21_455 ?
Ca Au6 Ca 132.5(2) 46_455 21_455 ?
AU7 GA7 AU7 74.9(14) . 31 ?
AU7 GA7 AU7 74.9(14) . 5 ?
AU7 GA7 AU7 49.9(12) 31 5 ?
AU7 GA7 GA7 81.6(7) . 31 ?
AU7 GA7 GA7 22.8(5) 31 31 ?
AU7 GA7 GA7 72.6(9) 5 31 ?
AU7 GA7 GA7 81.6(7) . 5 ?
AU7 GA7 GA7 72.6(9) 31 5 ?
AU7 GA7 GA7 22.8(5) 5 5 ?
GA7 GA7 GA7 95.0(7) 31 5 ?
AU7 GA7 GA7 43.6(4) . 11 ?
AU7 GA7 GA7 70.2(6) 31 11 ?
AU7 GA7 GA7 103.2(5) 5 11 ?
GA7 GA7 GA7 60.000(1) 31 11 ?
GA7 GA7 GA7 119.44(17) 5 11 ?
AU7 GA7 GA7 43.6(4) . 9 ?
AU7 GA7 GA7 103.2(5) 31 9 ?
AU7 GA7 GA7 70.2(6) 5 9 ?
GA7 GA7 GA7 119.44(17) 31 9 ?
GA7 GA7 GA7 60.000(1) 5 9 ?
GA7 GA7 GA7 84.5(9) 11 9 ?
AU7 GA7 AU7 41.1(7) . 11 ?
AU7 GA7 AU7 47.6(4) 31 11 ?
AU7 GA7 AU7 80.6(8) 5 11 ?
GA7 GA7 AU7 43.5(4) 31 11 ?
GA7 GA7 AU7 99.6(3) 5 11 ?
GA7 GA7 AU7 24.0(4) 11 11 ?
GA7 GA7 AU7 84.2(6) 9 11 ?
AU7 GA7 AU7 41.1(7) . 9 ?
AU7 GA7 AU7 80.6(8) 31 9 ?
AU7 GA7 AU7 47.6(4) 5 9 ?
GA7 GA7 AU7 99.6(3) 31 9 ?
GA7 GA7 AU7 43.5(4) 5 9 ?
GA7 GA7 AU7 84.2(6) 11 9 ?
GA7 GA7 AU7 24.0(4) 9 9 ?
AU7 GA7 AU7 74.4(6) 11 9 ?
AU7 GA7 AU7 4.1(7) . 27 ?
AU7 GA7 AU7 78.6(9) 31 27 ?
AU7 GA7 AU7 78.6(9) 5 27 ?
GA7 GA7 AU7 84.4(5) 31 27 ?
GA7 GA7 AU7 84.4(5) 5 27 ?
GA7 GA7 AU7 42.8(4) 11 27 ?
GA7 GA7 AU7 42.8(4) 9 27 ?
AU7 GA7 AU7 42.8(6) 11 27 ?
AU7 GA7 AU7 42.8(6) 9 27 ?
AU7 GA7 Ga5 175.4(13) . 5 ?
AU7 GA7 Ga5 101.0(8) 31 5 ?
AU7 GA7 Ga5 101.0(8) 5 5 ?
GA7 GA7 Ga5 95.3(7) 31 5 ?
GA7 GA7 Ga5 95.3(7) 5 5 ?
GA7 GA7 Ga5 137.2(3) 11 5 ?
GA7 GA7 Ga5 137.2(3) 9 5 ?
AU7 GA7 Ga5 137.0(6) 11 5 ?
AU7 GA7 Ga5 137.0(6) 9 5 ?
AU7 GA7 Ga5 179.6(7) 27 5 ?
AU7 GA7 GA7 83.1(11) . 3 ?
AU7 GA7 GA7 26.7(8) 31 3 ?
AU7 GA7 GA7 26.7(8) 5 3 ?
GA7 GA7 GA7 47.8(4) 31 3 ?
GA7 GA7 GA7 47.8(4) 5 3 ?
GA7 GA7 GA7 93.7(6) 11 3 ?
GA7 GA7 GA7 93.7(6) 9 3 ?
AU7 GA7 GA7 69.8(6) 11 3 ?
AU7 GA7 GA7 69.8(6) 9 3 ?
AU7 GA7 GA7 87.2(4) 27 3 ?
Ga5 GA7 GA7 92.3(3) 5 3 ?
GA7 AU7 AU7 173.1(11) . 27 ?
GA7 AU7 GA7 113.6(6) . 11 ?
AU7 AU7 GA7 65.0(6) 27 11 ?
GA7 AU7 GA7 113.6(6) . 9 ?
AU7 AU7 GA7 65.0(6) 27 9 ?
GA7 AU7 GA7 126.6(16) 11 9 ?
GA7 AU7 AU7 117.5(10) . 11 ?
AU7 AU7 AU7 65.4(8) 27 11 ?
GA7 AU7 AU7 32.5(6) 11 11 ?
GA7 AU7 AU7 128.0(10) 9 11 ?
GA7 AU7 AU7 72.6(15) . 31 ?
AU7 AU7 AU7 113.5(8) 27 31 ?
GA7 AU7 AU7 85.5(5) 11 31 ?
GA7 AU7 AU7 131.8(12) 9 31 ?
AU7 AU7 AU7 60.000(1) 11 31 ?
GA7 AU7 AU7 72.6(15) . 5 ?
AU7 AU7 AU7 113.5(8) 27 5 ?
GA7 AU7 AU7 131.8(12) 11 5 ?
GA7 AU7 AU7 85.5(5) 9 5 ?
AU7 AU7 AU7 100.4(13) 11 5 ?
AU7 AU7 AU7 49.3(17) 31 5 ?
GA7 AU7 AU7 117.5(10) . 9 ?
AU7 AU7 AU7 65.4(8) 27 9 ?
GA7 AU7 AU7 128.0(10) 11 9 ?
GA7 AU7 AU7 32.5(6) 9 9 ?
AU7 AU7 AU7 109.46(4) 11 9 ?
AU7 AU7 AU7 100.4(13) 31 9 ?
AU7 AU7 AU7 60.000(1) 5 9 ?
GA7 AU7 GA7 74.3(8) . 31 ?
AU7 AU7 GA7 110.2(6) 27 31 ?
GA7 AU7 GA7 66.3(3) 11 31 ?
GA7 AU7 GA7 151.7(10) 9 31 ?
AU7 AU7 GA7 46.9(6) 11 31 ?
AU7 AU7 GA7 21.4(4) 31 31 ?
AU7 AU7 GA7 70.6(13) 5 31 ?
AU7 AU7 GA7 119.2(10) 9 31 ?
GA7 AU7 GA7 74.3(8) . 5 ?
AU7 AU7 GA7 110.2(6) 27 5 ?
GA7 AU7 GA7 151.7(10) 11 5 ?
GA7 AU7 GA7 66.3(3) 9 5 ?
AU7 AU7 GA7 119.2(10) 11 5 ?
AU7 AU7 GA7 70.6(13) 31 5 ?
AU7 AU7 GA7 21.4(4) 5 5 ?
AU7 AU7 GA7 46.9(6) 9 5 ?
GA7 AU7 GA7 91.7(11) 31 5 ?
GA7 AU7 GA7 170.4(15) . 27 ?
AU7 AU7 GA7 2.8(4) 27 27 ?
GA7 AU7 GA7 64.6(6) 11 27 ?
GA7 AU7 GA7 64.6(6) 9 27 ?
AU7 AU7 GA7 66.6(8) 11 27 ?
AU7 AU7 GA7 116.0(8) 31 27 ?
AU7 AU7 GA7 116.0(8) 5 27 ?
AU7 AU7 GA7 66.6(8) 9 27 ?
GA7 AU7 GA7 112.0(8) 31 27 ?
GA7 AU7 GA7 112.0(8) 5 27 ?
GA7 AU7 AU7 149.4(10) . 29 ?
AU7 AU7 AU7 36.62(12) 27 29 ?
GA7 AU7 AU7 60.1(7) 11 29 ?
GA7 AU7 AU7 89.2(4) 9 29 ?
AU7 AU7 AU7 39.8(6) 11 29 ?
AU7 AU7 AU7 76.9(7) 31 29 ?
AU7 AU7 AU7 90.000(1) 5 29 ?
AU7 AU7 AU7 71.01(18) 9 29 ?
GA7 AU7 AU7 76.2(6) 31 29 ?
GA7 AU7 AU7 98.7(4) 5 29 ?
GA7 AU7 AU7 39.1(4) 27 29 ?
Au4 Ga8 Au4 180.00(2) . 37 ?
Au4 Ga8 Ga2 110.156(17) . 41 ?
Au4 Ga8 Ga2 69.844(17) 37 41 ?
Au4 Ga8 Au2 110.156(17) . 41 ?
Au4 Ga8 Au2 69.844(17) 37 41 ?
Ga2 Ga8 Au2 0.00(4) 41 41 ?
Au4 Ga8 Ga2 69.844(17) . 9 ?
Au4 Ga8 Ga2 110.156(17) 37 9 ?
Ga2 Ga8 Ga2 71.223(17) 41 9 ?
Au2 Ga8 Ga2 71.223(17) 41 9 ?
Au4 Ga8 Au2 69.844(17) . 9 ?
Au4 Ga8 Au2 110.156(17) 37 9 ?
Ga2 Ga8 Au2 71.223(17) 41 9 ?
Au2 Ga8 Au2 71.223(17) 41 9 ?
Ga2 Ga8 Au2 0.00(5) 9 9 ?
Au4 Ga8 Au2 69.844(17) . . ?
Au4 Ga8 Au2 110.156(16) 37 . ?
Ga2 Ga8 Au2 71.223(17) 41 . ?
Au2 Ga8 Au2 71.223(17) 41 . ?
Ga2 Ga8 Au2 108.778(17) 9 . ?
Au2 Ga8 Au2 108.778(17) 9 . ?
Au4 Ga8 Ga2 110.156(17) . 45 ?
Au4 Ga8 Ga2 69.844(17) 37 45 ?
Ga2 Ga8 Ga2 108.777(17) 41 45 ?
Au2 Ga8 Ga2 108.777(17) 41 45 ?
Ga2 Ga8 Ga2 180.00(2) 9 45 ?
Au2 Ga8 Ga2 180.00(2) 9 45 ?
Au2 Ga8 Ga2 71.223(17) . 45 ?
Au4 Ga8 Au2 110.156(17) . 45 ?
Au4 Ga8 Au2 69.844(17) 37 45 ?
Ga2 Ga8 Au2 108.777(17) 41 45 ?
Au2 Ga8 Au2 108.777(17) 41 45 ?
Ga2 Ga8 Au2 180.00(2) 9 45 ?
Au2 Ga8 Au2 180.00(2) 9 45 ?
Au2 Ga8 Au2 71.223(17) . 45 ?
Ga2 Ga8 Au2 0.00(3) 45 45 ?
Au4 Ga8 Au2 69.844(16) . 5 ?
Au4 Ga8 Au2 110.156(17) 37 5 ?
Ga2 Ga8 Au2 180.00(3) 41 5 ?
Au2 Ga8 Au2 180.00(3) 41 5 ?
Ga2 Ga8 Au2 108.777(17) 9 5 ?
Au2 Ga8 Au2 108.777(17) 9 5 ?
Au2 Ga8 Au2 108.778(17) . 5 ?
Ga2 Ga8 Au2 71.223(17) 45 5 ?
Au2 Ga8 Au2 71.223(17) 45 5 ?
Au4 Ga8 Ga2 69.844(16) . 5 ?
Au4 Ga8 Ga2 110.156(17) 37 5 ?
Ga2 Ga8 Ga2 180.00(3) 41 5 ?
Au2 Ga8 Ga2 180.00(3) 41 5 ?
Ga2 Ga8 Ga2 108.777(17) 9 5 ?
Au2 Ga8 Ga2 108.777(17) 9 5 ?
Au2 Ga8 Ga2 108.778(17) . 5 ?
Ga2 Ga8 Ga2 71.223(17) 45 5 ?
Au2 Ga8 Ga2 71.223(17) 45 5 ?
Au2 Ga8 Ga2 0.00(4) 5 5 ?
Au6 Ca Au5 40.76(15) 17_454 30 ?
Au6 Ca Au5 40.76(15) 17_454 5 ?
Au5 Ca Au5 43.99(18) 30 5 ?
Au6 Ca Ga2 148.97(7) 17_454 28 ?
Au5 Ca Ga2 112.01(15) 30 28 ?
Au5 Ca Ga2 137.60(19) 5 28 ?
Au6 Ca Au2 148.97(7) 17_454 28 ?
Au5 Ca Au2 112.01(15) 30 28 ?
Au5 Ca Au2 137.60(19) 5 28 ?
Ga2 Ca Au2 0.00(3) 28 28 ?
Au6 Ca Au2 148.97(7) 17_454 . ?
Au5 Ca Au2 137.60(19) 30 . ?
Au5 Ca Au2 112.01(15) 5 . ?
Ga2 Ca Au2 58.12(8) 28 . ?
Au2 Ca Au2 58.12(8) 28 . ?
Au6 Ca Ga2 107.96(11) 17_454 41 ?
Au5 Ca Ga2 146.10(16) 30 41 ?
Au5 Ca Ga2 105.95(9) 5 41 ?
Ga2 Ca Ga2 101.47(12) 28 41 ?
Au2 Ca Ga2 101.47(12) 28 41 ?
Au2 Ca Ga2 58.58(6) . 41 ?
Au6 Ca Au2 107.96(11) 17_454 41 ?
Au5 Ca Au2 146.10(16) 30 41 ?
Au5 Ca Au2 105.95(9) 5 41 ?
Ga2 Ca Au2 101.47(12) 28 41 ?
Au2 Ca Au2 101.47(12) 28 41 ?
Au2 Ca Au2 58.58(6) . 41 ?
Ga2 Ca Au2 0.00(4) 41 41 ?
Au6 Ca Ga2 107.96(11) 17_454 18_455 ?
Au5 Ca Ga2 105.95(9) 30 18_455 ?
Au5 Ca Ga2 146.10(16) 5 18_455 ?
Ga2 Ca Ga2 58.58(6) 28 18_455 ?
Au2 Ca Ga2 58.58(6) 28 18_455 ?
Au2 Ca Ga2 101.47(12) . 18_455 ?
Ga2 Ca Ga2 95.68(12) 41 18_455 ?
Au2 Ca Ga2 95.68(12) 41 18_455 ?
Au6 Ca Au2 107.96(11) 17_454 18_455 ?
Au5 Ca Au2 105.95(9) 30 18_455 ?
Au5 Ca Au2 146.10(16) 5 18_455 ?
Ga2 Ca Au2 58.58(6) 28 18_455 ?
Au2 Ca Au2 58.58(6) 28 18_455 ?
Au2 Ca Au2 101.47(12) . 18_455 ?
Ga2 Ca Au2 95.68(12) 41 18_455 ?
Au2 Ca Au2 95.68(12) 41 18_455 ?
Ga2 Ca Au2 0.000(18) 18_455 18_455 ?
Au6 Ca Ga2 65.21(7) 17_454 35 ?
Au5 Ca Ga2 48.35(9) 30 35 ?
Au5 Ca Ga2 90.88(14) 5 35 ?
Ga2 Ca Ga2 85.18(4) 28 35 ?
Au2 Ca Ga2 85.18(4) 28 35 ?
Au2 Ca Ga2 142.93(11) . 35 ?
Ga2 Ca Ga2 144.10(14) 41 35 ?
Au2 Ca Ga2 144.10(14) 41 35 ?
Ga2 Ca Ga2 57.60(3) 18_455 35 ?
Au2 Ca Ga2 57.60(3) 18_455 35 ?

loop_
_geom_bond_atom_site_label_1
_geom_bond_atom_site_label_2
_geom_bond_distance
_geom_bond_site_symmetry_2
_geom_bond_publ_flag
Au1 Ga3 2.618(2) . ?
Au1 Ga3 2.705(3) 45 ?
Au1 Ga6 2.763(5) 25_566 ?
Au1 Ga6 2.763(5) . ?
Au1 Au1 2.8472(18) 26_556 ?
Au1 Ga2 2.8620(9) 18_455 ?
Au1 Au2 2.8620(9) 18_455 ?
Au1 Ga2 2.8620(9) 41 ?
Au1 Au2 2.8620(9) 41 ?
Au1 Au2 2.9298(11) 28 ?
Au1 Ga2 2.9298(11) 28 ?
Au1 Au2 2.9298(11) . ?
Au2 Au5 2.584(4) 9 ?
Au2 Ga8 2.6532(8) . ?
Au2 Ga5 2.768(5) 9 ?
Au2 Ga3 2.8051(8) 45 ?
Au2 Au1 2.8620(9) 45 ?
Au2 Au4 2.9877(10) . ?
Au2 Au2 3.0482(16) 28 ?
Au2 Ga2 3.0482(16) 28 ?
Au2 Au2 3.0898(12) 41 ?
Au2 Ga2 3.0898(12) 41 ?
Au2 Ga2 3.0898(12) 45 ?
Ga3 Au1 2.618(2) 2_565 ?
Ga3 Au1 2.705(3) 18_455 ?
Ga3 Au1 2.705(3) 41 ?
Ga3 Ga2 2.8051(8) 18_455 ?
Ga3 Au2 2.8051(8) 18_455 ?
Ga3 Ga2 2.8051(8) 20 ?
Ga3 Au2 2.8051(8) 20 ?
Ga3 Ga2 2.8051(8) 43_455 ?
Ga3 Au2 2.8051(8) 43_455 ?
Ga3 Au2 2.8051(8) 41 ?
Ga3 Ga2 2.8051(8) 41 ?
Au4 GA7 2.549(7) 5 ?
Au4 GA7 2.549(7) 9 ?
Au4 GA7 2.549(7) . ?
Au4 Ga8 2.5643(11) . ?
Au4 Ga5 2.642(4) 9 ?
Au4 Ga5 2.642(4) 5 ?
Au4 Ga5 2.642(4) . ?
Au4 AU7 2.933(10) 5 ?
Au4 AU7 2.933(10) 9 ?
Au4 AU7 2.933(10) . ?
Au5 Ga5 0.619(4) . ?
Au5 Au6 2.126(8) 13_544 ?
Au5 Au5 2.293(10) 26 ?
Au5 Ga5 2.549(6) 26 ?
Au5 GA7 2.581(19) 9 ?
Au5 Au2 2.584(4) 5 ?
Au5 Ga2 2.584(4) 5 ?
Au5 Au2 2.584(4) 32 ?
Au5 Ga2 2.584(4) 32 ?
Au5 Ga6 2.634(13) 13_544 ?
Au5 Au4 3.009(5) 27 ?
Ga5 GA7 1.99(2) 9 ?
Ga5 Au5 2.549(6) 26 ?
Ga5 Au4 2.642(4) 27 ?
Ga5 AU7 2.644(12) 27 ?
Ga5 AU7 2.644(12) . ?
Ga5 Ga5 2.666(10) 26 ?
Ga5 Au6 2.728(9) 13_544 ?
Ga5 Au2 2.768(5) 5 ?
Ga5 Ga2 2.768(5) 5 ?
Ga5 Au2 2.768(5) 32 ?
Ga6 Au6 0.582(10) . ?
Ga6 Ga6 2.11(3) 25_566 ?
Ga6 Au5 2.634(13) 38_455 ?
Ga6 Au5 2.634(13) 13_455 ?
Ga6 Au6 2.692(16) 25_566 ?
Ga6 Au1 2.763(5) 25_566 ?
Ga6 Au1 2.763(5) 2_565 ?
Ga6 Au1 2.763(5) 26_556 ?
Ga6 Ca 3.318(8) 46_455 ?
Ga6 Ca 3.318(8) 21_455 ?
Au6 Au5 2.126(8) 38_455 ?
Au6 Au5 2.126(8) 13_455 ?
Au6 Ga6 2.692(16) 25_566 ?
Au6 Ga5 2.728(9) 38_455 ?
Au6 Ga5 2.728(9) 13_455 ?
Au6 Au1 3.033(2) 25_566 ?
Au6 Au1 3.033(2) 2_565 ?
Au6 Au1 3.033(2) 26_556 ?
Au6 Ca 3.041(5) 46_455 ?
Au6 Ca 3.041(5) 21_455 ?
GA7 AU7 0.788(13) . ?
GA7 AU7 1.402(15) 31 ?
GA7 AU7 1.402(15) 5 ?
GA7 GA7 1.863(16) 31 ?
GA7 GA7 1.863(16) 5 ?
GA7 GA7 1.863(16) 11 ?
GA7 GA7 1.863(16) 9 ?
GA7 AU7 1.914(12) 11 ?
GA7 AU7 1.914(12) 9 ?
GA7 AU7 1.97(3) 27 ?
GA7 Ga5 1.99(2) 5 ?
GA7 GA7 2.50(2) 3 ?
AU7 AU7 1.18(4) 27 ?
AU7 GA7 1.402(15) 11 ?
AU7 GA7 1.402(15) 9 ?
AU7 AU7 1.418(13) 11 ?
AU7 AU7 1.418(13) 31 ?
AU7 AU7 1.418(13) 5 ?
AU7 AU7 1.418(13) 9 ?
AU7 GA7 1.914(12) 31 ?
AU7 GA7 1.914(12) 5 ?
AU7 GA7 1.97(3) 27 ?
AU7 AU7 2.18(2) 29 ?
Ga8 Au4 2.5643(11) 37 ?
Ga8 Ga2 2.6532(8) 41 ?
Ga8 Au2 2.6532(8) 41 ?
Ga8 Ga2 2.6532(8) 9 ?
Ga8 Au2 2.6532(8) 9 ?
Ga8 Ga2 2.6532(8) 45 ?
Ga8 Au2 2.6532(8) 45 ?
Ga8 Au2 2.6532(8) 5 ?
Ga8 Ga2 2.6532(8) 5 ?
Ca Au6 3.041(5) 17_454 ?
Ca Au5 3.062(5) 30 ?
Ca Au5 3.062(5) 5 ?
Ca Ga2 3.138(4) 28 ?
Ca Au2 3.138(4) 28 ?
Ca Ga2 3.177(3) 41 ?
Ca Au2 3.177(3) 41 ?
Ca Ga2 3.177(3) 18_455 ?
Ca Au2 3.177(3) 18_455 ?
Ca Ga2 3.235(2) 35 ?
